data_4122467
loop_
_publ_author_name
'Corbo, Robert'
'Pell, Thomas P.'
'Stringer, Bradley D.'
'Hogan, Conor F.'
'Wilson, David J. D.'
'Barnard, Peter J.'
'Dutton, Jason L.'

_publ_section_title
;
 Facile Formation of Homoleptic Au(III) Trications via Simultaneous
 Oxidation and Ligand Delivery from [PhI(pyridine)2](2+).
;
_journal_issue 35
_journal_name_full 'Journal of the American Chemical Society'
_journal_page_first 12415
_journal_page_last 12421
_journal_paper_doi 10.1021/ja506365m
_journal_volume 136
_journal_year 2014
_chemical_formula_sum 'C49 H60 Au3 Cl6 F3 N12 O3 S'
_chemical_formula_weight 1757.74
_chemical_name_systematic
; 
 ? 
;
_space_group_IT_number 14
_symmetry_cell_setting monoclinic
_symmetry_space_group_name_Hall '-P 2ybc'
_symmetry_space_group_name_H-M 'P 1 21/c 1'
_atom_sites_solution_hydrogens geom
_atom_sites_solution_primary direct
_atom_sites_solution_secondary difmap
_audit_creation_method SHELXL-97
_cell_angle_alpha 90.00
_cell_angle_beta 109.19(3)
_cell_angle_gamma 90.00
_cell_formula_units_Z 4
_cell_length_a 18.626(4)
_cell_length_b 22.161(4)
_cell_length_c 18.053(4)
_cell_measurement_reflns_used 10879
_cell_measurement_temperature 173(2)
_cell_measurement_theta_max 74.130
_cell_measurement_theta_min 3.217
_cell_volume 7038(3)
_computing_cell_refinement 'CrysAlisPro, Agilent Technologies'
_computing_data_collection 'CrysAlisPro, Agilent Technologies'
_computing_data_reduction 'CrysAlisPro, Agilent Technologies'
_computing_molecular_graphics SHELXP
_computing_publication_material SHELXP
_computing_structure_refinement 'SHELXL-97 (Sheldrick, 2008)'
_computing_structure_solution 'SHELXS-97 (Sheldrick, 2008)'
_diffrn_ambient_temperature 173(2)
_diffrn_measured_fraction_theta_full 1.000
_diffrn_measured_fraction_theta_max 1.000
_diffrn_measurement_device_type 'Xcalibur, Atlas, Gemini'
_diffrn_measurement_method '\w scans'
_diffrn_radiation_monochromator graphite
_diffrn_radiation_source 'fine-focus sealed tube'
_diffrn_radiation_type MoK\a
_diffrn_radiation_wavelength 0.71073
_diffrn_reflns_av_R_equivalents 0.0318
_diffrn_reflns_av_sigmaI/netI 0.0386
_diffrn_reflns_limit_h_max 19
_diffrn_reflns_limit_h_min -22
_diffrn_reflns_limit_k_max 26
_diffrn_reflns_limit_k_min -23
_diffrn_reflns_limit_l_max 21
_diffrn_reflns_limit_l_min -15
_diffrn_reflns_number 27587
_diffrn_reflns_theta_full 25.03
_diffrn_reflns_theta_max 25.03
_diffrn_reflns_theta_min 1.48
_exptl_absorpt_coefficient_mu 6.547
_exptl_absorpt_correction_T_max 0.5071
_exptl_absorpt_correction_T_min 0.3543
_exptl_absorpt_correction_type multi-scan
_exptl_absorpt_process_details 'CrysAlisPro, Agilent Technologies'
_exptl_crystal_colour yellow
_exptl_crystal_density_diffrn 1.659
_exptl_crystal_density_method 'not measured'
_exptl_crystal_description plate
_exptl_crystal_F_000 3376
_exptl_crystal_size_max 0.20
_exptl_crystal_size_mid 0.17
_exptl_crystal_size_min 0.12
_refine_diff_density_max 3.561
_refine_diff_density_min -1.058
_refine_diff_density_rms 0.194
_refine_ls_extinction_method none
_refine_ls_goodness_of_fit_ref 1.050
_refine_ls_hydrogen_treatment constr
_refine_ls_matrix_type full
_refine_ls_number_parameters 706
_refine_ls_number_reflns 12443
_refine_ls_number_restraints 1
_refine_ls_restrained_S_all 1.051
_refine_ls_R_factor_all 0.0626
_refine_ls_R_factor_gt 0.0515
_refine_ls_shift/su_max 0.017
_refine_ls_shift/su_mean 0.000
_refine_ls_structure_factor_coef Fsqd
_refine_ls_weighting_details 'calc w=1/[\s^2^(Fo^2^)+(0.0906P)^2^+16.9798P] where P=(Fo^2^+2Fc^2^)/3'
_refine_ls_weighting_scheme calc
_refine_ls_wR_factor_gt 0.1375
_refine_ls_wR_factor_ref 0.1469
_reflns_number_gt 9977
_reflns_number_total 12443
_reflns_threshold_expression >2sigma(I)
_cod_data_source_file ja506365m_si_002.cif
_cod_data_source_block 9B
_cod_depositor_comments 'Adding full bibliography for 4122466--4122474.cif.'
_cod_original_cell_volume 7038(2)
_cod_original_sg_symbol_H-M P2(1)/c
_cod_original_formula_sum 'C24.50 H30 Au1.50 Cl3 F1.50 N6 O1.50 S0.50'
_cod_database_code 4122467

loop_
_symmetry_equiv_pos_as_xyz
'x, y, z'
'-x, y+1/2, -z+1/2'
'-x, -y, -z'
'x, -y-1/2, z-1/2'

loop_
_atom_site_label
_atom_site_type_symbol
_atom_site_fract_x
_atom_site_fract_y
_atom_site_fract_z
_atom_site_U_iso_or_equiv
_atom_site_adp_type
_atom_site_occupancy
_atom_site_symmetry_multiplicity
_atom_site_calc_flag
_atom_site_refinement_flags
Au1 Au 0.264743(17) 0.492955(14) 0.250319(17) 0.03766(11) Uani 1 1 d .
Au2 Au 0.023587(17) 0.733224(15) -0.316371(17) 0.03866(11) Uani 1 1 d .
Au3 Au 0.437986(19) 0.212155(17) 0.327489(19) 0.04503(12) Uani 1 1 d .
Cl12 Cl 0.34821(12) 0.56046(11) 0.23105(12) 0.0504(5) Uani 1 1 d .
Cl11 Cl 0.18225(12) 0.42562(10) 0.27186(12) 0.0462(5) Uani 1 1 d .
Cl32 Cl 0.35558(12) 0.27945(11) 0.35115(13) 0.0493(5) Uani 1 1 d .
Cl22 Cl 0.11162(11) 0.78723(11) -0.35054(12) 0.0460(5) Uani 1 1 d .
Cl31 Cl 0.51990(14) 0.14736(14) 0.30107(14) 0.0650(7) Uani 1 1 d .
Cl21 Cl -0.06710(12) 0.68013(13) -0.28637(13) 0.0576(6) Uani 1 1 d .
N22 N 0.1881(3) 0.5147(3) 0.1430(3) 0.0293(13) Uani 1 1 d .
N31 N 0.1033(4) 0.7086(3) -0.2117(3) 0.0320(13) Uani 1 1 d .
N42 N -0.0483(4) 0.7303(3) -0.4888(4) 0.0370(15) Uani 1 1 d .
C41 C -0.0521(4) 0.7534(4) -0.4209(4) 0.0360(17) Uani 1 1 d .
C11 C 0.3394(4) 0.4714(3) 0.3563(4) 0.0316(15) Uani 1 1 d .
N51 N 0.5207(4) 0.2357(3) 0.4297(4) 0.0386(15) Uani 1 1 d .
C201 C 0.0945(4) 0.7209(4) -0.1414(5) 0.0374(18) Uani 1 1 d .
H21A H 0.0515 0.7435 -0.1406 0.045 Uiso 1 1 calc R
C61 C 0.3598(4) 0.1896(4) 0.2235(4) 0.0400(18) Uani 1 1 d .
N11 N 0.3282(4) 0.4830(3) 0.4248(4) 0.0329(13) Uani 1 1 d .
N12 N 0.4035(4) 0.4425(3) 0.3689(4) 0.0354(14) Uani 1 1 d .
C22 C 0.0724(5) 0.5618(4) 0.0694(5) 0.0367(17) Uani 1 1 d .
H22A H 0.0274 0.5822 0.0691 0.044 Uiso 1 1 calc R
C51 C 0.5148(5) 0.2190(5) 0.5008(5) 0.048(2) Uani 1 1 d .
H51A H 0.4713 0.1970 0.5017 0.057 Uiso 1 1 calc R
N62 N 0.3644(4) 0.2080(4) 0.1554(4) 0.051(2) Uani 1 1 d .
C49 C -0.1473(5) 0.7925(4) -0.5187(5) 0.046(2) Uani 1 1 d .
C25 C 0.2016(5) 0.5018(4) 0.0754(5) 0.0358(17) Uani 1 1 d .
H25A H 0.2470 0.4810 0.0781 0.043 Uiso 1 1 calc R
C53 C 0.6334(4) 0.2688(4) 0.5722(5) 0.0369(17) Uani 1 1 d .
C23 C 0.0855(4) 0.5497(3) -0.0029(4) 0.0310(15) Uani 1 1 d .
C21 C 0.1236(4) 0.5444(3) 0.1377(4) 0.0342(16) Uani 1 1 d .
H21B H 0.1138 0.5535 0.1849 0.041 Uiso 1 1 calc R
C24 C 0.1517(4) 0.5179(3) 0.0027(4) 0.0313(15) Uani 1 1 d .
H24A H 0.1625 0.5072 -0.0435 0.038 Uiso 1 1 calc R
C33 C 0.2094(4) 0.6686(3) -0.0699(5) 0.0343(16) Uani 1 1 d .
N41 N -0.1107(4) 0.7909(4) -0.4364(4) 0.0439(17) Uani 1 1 d .
C35 C 0.1644(4) 0.6763(4) -0.2108(5) 0.0363(17) Uani 1 1 d .
H35A H 0.1709 0.6672 -0.2596 0.044 Uiso 1 1 calc R
N21 N 0.0359(4) 0.5685(3) -0.0717(4) 0.0400(15) Uani 1 1 d .
N52 N 0.6847(4) 0.2869(3) 0.6392(4) 0.0403(15) Uani 1 1 d .
C55 C 0.5824(5) 0.2674(4) 0.4311(5) 0.0409(18) Uani 1 1 d .
H55A H 0.5876 0.2787 0.3824 0.049 Uiso 1 1 calc R
C54 C 0.6378(5) 0.2842(4) 0.4976(5) 0.0410(18) Uani 1 1 d .
H54A H 0.6801 0.3066 0.4942 0.049 Uiso 1 1 calc R
C52 C 0.5697(5) 0.2328(5) 0.5704(5) 0.048(2) Uani 1 1 d .
H52A H 0.5651 0.2182 0.6181 0.057 Uiso 1 1 calc R
C32 C 0.1453(5) 0.7020(4) -0.0717(5) 0.0406(18) Uani 1 1 d .
H32A H 0.1369 0.7118 -0.0240 0.049 Uiso 1 1 calc R
C64 C 0.2659(6) 0.1461(6) 0.1322(7) 0.067(3) Uani 1 1 d .
C34 C 0.2173(5) 0.6561(4) -0.1451(5) 0.0408(18) Uani 1 1 d .
H34A H 0.2597 0.6336 -0.1483 0.049 Uiso 1 1 calc R
C44 C -0.1075(5) 0.7552(4) -0.5507(5) 0.046(2) Uani 1 1 d .
N61 N 0.3018(5) 0.1522(4) 0.2134(4) 0.0488(18) Uani 1 1 d .
C14 C 0.3891(5) 0.4592(4) 0.4854(5) 0.0392(18) Uani 1 1 d .
C12 C 0.2635(5) 0.5145(4) 0.4377(5) 0.046(2) Uani 1 1 d .
H12A H 0.2306 0.5314 0.3879 0.069 Uiso 1 1 calc R
H12B H 0.2825 0.5472 0.4757 0.069 Uiso 1 1 calc R
H12C H 0.2344 0.4859 0.4579 0.069 Uiso 1 1 calc R
C56 C 0.6761(6) 0.2723(5) 0.7152(6) 0.056(2) Uani 1 1 d .
H56A H 0.6263 0.2861 0.7156 0.083 Uiso 1 1 calc R
H56B H 0.7161 0.2926 0.7572 0.083 Uiso 1 1 calc R
H56C H 0.6803 0.2286 0.7236 0.083 Uiso 1 1 calc R
C15 C 0.4044(6) 0.4587(4) 0.5660(5) 0.054(2) Uani 1 1 d .
H15A H 0.3712 0.4764 0.5901 0.064 Uiso 1 1 calc R
C13 C 0.4362(5) 0.4222(5) 0.3091(5) 0.050(2) Uani 1 1 d .
H13A H 0.4111 0.4434 0.2597 0.075 Uiso 1 1 calc R
H13B H 0.4284 0.3787 0.3010 0.075 Uiso 1 1 calc R
H13C H 0.4907 0.4311 0.3268 0.075 Uiso 1 1 calc R
C48 C -0.2092(6) 0.8260(5) -0.5625(6) 0.059(3) Uani 1 1 d .
H48A H -0.2359 0.8523 -0.5392 0.071 Uiso 1 1 calc R
C42 C -0.1368(8) 0.8236(7) -0.3803(7) 0.084(4) Uani 1 1 d .
H42A H -0.1892 0.8118 -0.3867 0.125 Uiso 1 1 calc R
H42B H -0.1348 0.8671 -0.3894 0.125 Uiso 1 1 calc R
H42C H -0.1039 0.8139 -0.3270 0.125 Uiso 1 1 calc R
C16 C 0.4711(6) 0.4305(5) 0.6084(6) 0.056(2) Uani 1 1 d .
H16A H 0.4840 0.4278 0.6638 0.067 Uiso 1 1 calc R
C19 C 0.4375(5) 0.4333(4) 0.4507(5) 0.0407(18) Uani 1 1 d .
C18 C 0.5054(6) 0.4057(4) 0.4928(5) 0.051(2) Uani 1 1 d .
H18A H 0.5385 0.3882 0.4684 0.062 Uiso 1 1 calc R
C17 C 0.5208(6) 0.4055(4) 0.5724(6) 0.056(3) Uani 1 1 d .
H17A H 0.5670 0.3878 0.6047 0.067 Uiso 1 1 calc R
N32 N 0.2606(4) 0.6497(3) -0.0022(4) 0.0366(14) Uani 1 1 d .
C37 C 0.2562(5) 0.6688(4) 0.0729(4) 0.0436(19) Uani 1 1 d .
H37A H 0.2385 0.7106 0.0693 0.065 Uiso 1 1 calc R
H37B H 0.3066 0.6658 0.1128 0.065 Uiso 1 1 calc R
H37C H 0.2205 0.6427 0.0876 0.065 Uiso 1 1 calc R
C36 C 0.3227(5) 0.6094(5) -0.0033(6) 0.052(2) Uani 1 1 d .
H36A H 0.3019 0.5698 -0.0232 0.079 Uiso 1 1 calc R
H36B H 0.3586 0.6051 0.0501 0.079 Uiso 1 1 calc R
H36C H 0.3490 0.6265 -0.0374 0.079 Uiso 1 1 calc R
C27 C 0.0457(6) 0.5508(5) -0.1466(5) 0.052(2) Uani 1 1 d .
H27A H 0.0925 0.5688 -0.1501 0.079 Uiso 1 1 calc R
H27B H 0.0022 0.5652 -0.1903 0.079 Uiso 1 1 calc R
H27C H 0.0489 0.5068 -0.1490 0.079 Uiso 1 1 calc R
C43 C 0.0055(6) 0.6846(5) -0.4971(5) 0.054(2) Uani 1 1 d .
H43A H 0.0529 0.7043 -0.4961 0.081 Uiso 1 1 calc R
H43B H -0.0165 0.6634 -0.5471 0.081 Uiso 1 1 calc R
H43C H 0.0161 0.6557 -0.4538 0.081 Uiso 1 1 calc R
C26 C -0.0291(5) 0.6061(4) -0.0743(6) 0.051(2) Uani 1 1 d .
H26A H -0.0669 0.5817 -0.0609 0.076 Uiso 1 1 calc R
H26B H -0.0517 0.6227 -0.1272 0.076 Uiso 1 1 calc R
H26C H -0.0122 0.6392 -0.0365 0.076 Uiso 1 1 calc R
C45 C -0.1280(6) 0.7470(5) -0.6319(5) 0.051(2) Uani 1 1 d .
H45A H -0.1011 0.7204 -0.6546 0.061 Uiso 1 1 calc R
C46 C -0.1893(6) 0.7797(6) -0.6767(5) 0.062(3) Uani 1 1 d .
H46A H -0.2049 0.7760 -0.7321 0.074 Uiso 1 1 calc R
C47 C -0.2297(6) 0.8183(5) -0.6437(6) 0.060(3) Uani 1 1 d .
H47A H -0.2720 0.8399 -0.6771 0.072 Uiso 1 1 calc R
C57 C 0.7484(6) 0.3253(4) 0.6409(6) 0.053(2) Uani 1 1 d .
H57A H 0.7603 0.3200 0.5924 0.079 Uiso 1 1 calc R
H57B H 0.7928 0.3144 0.6859 0.079 Uiso 1 1 calc R
H57C H 0.7350 0.3676 0.6458 0.079 Uiso 1 1 calc R
C69 C 0.3064(6) 0.1822(6) 0.0957(6) 0.063(3) Uani 1 1 d .
C62 C 0.2752(8) 0.1235(6) 0.2726(8) 0.079(3) Uani 1 1 d .
H62A H 0.3053 0.1383 0.3248 0.119 Uiso 1 1 calc R
H62B H 0.2812 0.0797 0.2705 0.119 Uiso 1 1 calc R
H62C H 0.2215 0.1333 0.2623 0.119 Uiso 1 1 calc R
S1 S 0.0294(2) 0.89726(16) -0.1985(3) 0.1030(14) Uani 1 1 d D
C68 C 0.2861(8) 0.1873(8) 0.0139(6) 0.091(5) Uani 1 1 d .
H68A H 0.3123 0.2129 -0.0109 0.109 Uiso 1 1 calc R
C63 C 0.4197(9) 0.2506(8) 0.1420(8) 0.094(5) Uani 1 1 d .
H63A H 0.4459 0.2722 0.1909 0.141 Uiso 1 1 calc R
H63B H 0.3929 0.2797 0.1014 0.141 Uiso 1 1 calc R
H63C H 0.4569 0.2284 0.1249 0.141 Uiso 1 1 calc R
C65 C 0.2017(7) 0.1134(6) 0.0881(9) 0.089(5) Uani 1 1 d .
H65A H 0.1725 0.0891 0.1108 0.107 Uiso 1 1 calc R
O103 O -0.0086(7) 0.8424(4) -0.1892(6) 0.104(4) Uani 1 1 d .
F103 F 0.0204(9) 1.0080(5) -0.1661(7) 0.142(5) Uani 1 1 d .
O102 O 0.0063(8) 0.9120(5) -0.2827(6) 0.136(6) Uani 1 1 d D
F102 F -0.0067(11) 0.9472(5) -0.0876(6) 0.173(7) Uani 1 1 d .
F101 F -0.0854(8) 0.9590(9) -0.2044(9) 0.196(8) Uani 1 1 d .
C66 C 0.1851(9) 0.1203(10) 0.0065(11) 0.130(10) Uani 1 1 d .
H66A H 0.1412 0.1004 -0.0270 0.156 Uiso 1 1 calc R
C101 C -0.0086(11) 0.9579(8) -0.1580(10) 0.100(5) Uani 1 1 d .
O101 O 0.1070(7) 0.9029(6) -0.1487(15) 0.231(13) Uani 1 1 d .
C67 C 0.2256(13) 0.1524(13) -0.0271(9) 0.153(13) Uani 1 1 d .
H67A H 0.2121 0.1511 -0.0826 0.183 Uiso 1 1 calc R

loop_
_atom_site_aniso_label
_atom_site_aniso_U_11
_atom_site_aniso_U_22
_atom_site_aniso_U_33
_atom_site_aniso_U_23
_atom_site_aniso_U_13
_atom_site_aniso_U_12
Au1 0.03293(18) 0.04502(19) 0.03361(18) 0.00599(12) 0.00904(13) -0.00035(12)
Au2 0.03374(17) 0.0508(2) 0.03194(17) 0.00368(13) 0.01148(13) -0.00086(13)
Au3 0.03710(18) 0.0602(2) 0.03791(19) -0.00214(14) 0.01252(14) -0.00017(14)
Cl12 0.0369(10) 0.0634(13) 0.0431(11) 0.0211(10) 0.0025(8) -0.0170(10)
Cl11 0.0401(10) 0.0552(12) 0.0399(10) 0.0103(9) 0.0087(8) -0.0160(9)
Cl32 0.0411(11) 0.0609(13) 0.0416(11) -0.0062(9) 0.0080(9) 0.0097(10)
Cl22 0.0329(9) 0.0626(13) 0.0422(11) 0.0129(9) 0.0122(8) -0.0098(9)
Cl31 0.0431(12) 0.0945(19) 0.0498(12) -0.0255(13) 0.0050(10) 0.0219(12)
Cl21 0.0370(10) 0.0945(18) 0.0389(11) 0.0206(11) 0.0092(9) -0.0189(11)
N22 0.025(3) 0.038(3) 0.020(3) 0.002(2) 0.002(2) 0.001(2)
N31 0.031(3) 0.044(4) 0.016(3) 0.007(2) 0.001(2) 0.002(3)
N42 0.034(3) 0.052(4) 0.025(3) 0.004(3) 0.008(3) -0.003(3)
C41 0.027(4) 0.057(5) 0.020(3) 0.005(3) 0.003(3) -0.003(3)
C11 0.029(4) 0.034(4) 0.026(3) 0.008(3) 0.001(3) 0.003(3)
N51 0.023(3) 0.059(4) 0.029(3) -0.006(3) 0.001(3) -0.005(3)
C201 0.026(4) 0.054(5) 0.034(4) -0.004(3) 0.012(3) 0.010(3)
C61 0.026(4) 0.059(5) 0.026(4) -0.004(3) -0.002(3) 0.000(4)
N11 0.030(3) 0.038(3) 0.026(3) 0.007(3) 0.003(2) 0.005(3)
N12 0.029(3) 0.042(4) 0.032(3) 0.005(3) 0.005(3) 0.002(3)
C22 0.033(4) 0.036(4) 0.041(4) 0.004(3) 0.012(3) 0.004(3)
C51 0.031(4) 0.075(6) 0.037(4) -0.003(4) 0.011(3) -0.011(4)
N62 0.039(4) 0.088(6) 0.027(4) 0.010(4) 0.012(3) 0.013(4)
C49 0.048(5) 0.056(5) 0.037(4) 0.008(4) 0.019(4) 0.000(4)
C25 0.031(4) 0.041(4) 0.038(4) -0.001(3) 0.014(3) 0.007(3)
C53 0.029(4) 0.044(4) 0.042(4) -0.002(3) 0.017(3) 0.002(3)
C23 0.029(3) 0.030(4) 0.035(4) -0.002(3) 0.012(3) -0.005(3)
C21 0.037(4) 0.037(4) 0.034(4) 0.000(3) 0.018(3) 0.005(3)
C24 0.034(4) 0.037(4) 0.025(3) -0.001(3) 0.014(3) 0.001(3)
C33 0.031(4) 0.035(4) 0.037(4) -0.004(3) 0.012(3) -0.007(3)
N41 0.038(4) 0.062(5) 0.031(3) 0.008(3) 0.011(3) 0.010(3)
C35 0.024(3) 0.050(5) 0.034(4) -0.002(3) 0.008(3) 0.003(3)
N21 0.037(4) 0.043(4) 0.032(3) 0.002(3) 0.002(3) 0.000(3)
N52 0.031(3) 0.044(4) 0.046(4) -0.001(3) 0.012(3) 0.005(3)
C55 0.043(5) 0.044(5) 0.035(4) 0.003(3) 0.012(4) -0.003(4)
C54 0.033(4) 0.046(5) 0.045(5) -0.001(4) 0.014(4) -0.002(3)
C52 0.041(5) 0.066(6) 0.040(5) 0.002(4) 0.019(4) -0.011(4)
C32 0.044(4) 0.055(5) 0.027(4) 0.000(3) 0.016(3) 0.005(4)
C64 0.040(5) 0.078(7) 0.070(7) -0.027(6) -0.001(5) 0.020(5)
C34 0.042(4) 0.046(5) 0.033(4) 0.004(3) 0.011(3) 0.008(4)
C44 0.027(4) 0.057(5) 0.046(5) 0.019(4) 0.002(3) -0.012(4)
N61 0.046(4) 0.055(4) 0.043(4) -0.006(3) 0.010(3) -0.003(3)
C14 0.038(4) 0.038(4) 0.033(4) 0.003(3) 0.000(3) 0.000(3)
C12 0.043(5) 0.049(5) 0.049(5) 0.009(4) 0.020(4) 0.010(4)
C56 0.043(5) 0.072(7) 0.049(5) -0.005(5) 0.011(4) -0.005(5)
C15 0.068(6) 0.052(5) 0.034(4) 0.006(4) 0.009(4) -0.002(5)
C13 0.045(5) 0.056(5) 0.048(5) 0.001(4) 0.015(4) 0.009(4)
C48 0.043(5) 0.081(7) 0.053(6) 0.019(5) 0.016(4) 0.008(5)
C42 0.076(8) 0.122(11) 0.054(6) 0.004(7) 0.023(6) 0.052(8)
C16 0.065(6) 0.051(5) 0.039(5) 0.009(4) 0.001(4) 0.000(5)
C19 0.037(4) 0.032(4) 0.043(4) 0.004(3) -0.001(3) -0.004(3)
C18 0.047(5) 0.047(5) 0.048(5) 0.003(4) -0.001(4) 0.010(4)
C17 0.046(5) 0.047(5) 0.049(5) 0.003(4) -0.018(4) 0.007(4)
N32 0.030(3) 0.045(4) 0.032(3) 0.003(3) 0.005(3) 0.003(3)
C37 0.041(4) 0.059(5) 0.026(4) 0.000(4) 0.005(3) 0.002(4)
C36 0.037(5) 0.062(6) 0.053(5) 0.004(4) 0.008(4) 0.014(4)
C27 0.050(5) 0.067(6) 0.031(4) 0.003(4) 0.000(4) -0.003(5)
C43 0.062(6) 0.062(6) 0.036(4) 0.000(4) 0.015(4) 0.015(5)
C26 0.043(5) 0.049(5) 0.050(5) 0.011(4) 0.001(4) 0.006(4)
C45 0.047(5) 0.069(6) 0.037(5) 0.005(4) 0.013(4) -0.022(5)
C46 0.049(5) 0.105(9) 0.022(4) 0.011(5) 0.000(4) -0.025(6)
C47 0.038(5) 0.083(7) 0.046(5) 0.024(5) -0.003(4) -0.008(5)
C57 0.050(5) 0.049(5) 0.050(5) 0.001(4) 0.004(4) -0.010(4)
C69 0.058(6) 0.088(8) 0.043(5) -0.004(5) 0.014(5) 0.034(6)
C62 0.069(7) 0.085(9) 0.087(9) 0.010(7) 0.030(7) -0.015(7)
S1 0.079(2) 0.0621(19) 0.182(5) 0.015(2) 0.062(3) 0.0071(17)
C68 0.071(8) 0.156(14) 0.030(5) -0.014(7) -0.003(5) 0.057(9)
C63 0.082(9) 0.134(13) 0.076(8) 0.048(9) 0.039(7) 0.004(9)
C65 0.049(6) 0.076(8) 0.105(10) -0.037(7) -0.027(7) 0.020(6)
O103 0.127(9) 0.077(6) 0.094(7) 0.047(5) 0.018(6) -0.013(6)
F103 0.219(15) 0.084(6) 0.142(9) 0.010(6) 0.087(10) -0.024(8)
O102 0.233(17) 0.076(6) 0.172(12) 0.035(7) 0.165(13) 0.006(8)
F102 0.33(2) 0.106(8) 0.091(7) 0.005(6) 0.074(10) -0.037(10)
F101 0.118(10) 0.32(2) 0.165(12) 0.059(13) 0.061(9) 0.083(13)
C66 0.074(10) 0.153(17) 0.106(13) -0.100(13) -0.047(9) 0.073(11)
C101 0.114(13) 0.104(12) 0.095(11) 0.032(9) 0.052(10) 0.016(10)
O101 0.059(7) 0.100(9) 0.45(3) -0.092(14) -0.034(12) 0.009(6)
C67 0.125(17) 0.25(3) 0.048(8) -0.055(13) -0.017(9) 0.127(19)

loop_
_atom_type_symbol
_atom_type_description
_atom_type_scat_dispersion_real
_atom_type_scat_dispersion_imag
_atom_type_scat_source
C C 0.0033 0.0016 'International Tables Vol C Tables 4.2.6.8 and 6.1.1.4'
H H 0.0000 0.0000 'International Tables Vol C Tables 4.2.6.8 and 6.1.1.4'
N N 0.0061 0.0033 'International Tables Vol C Tables 4.2.6.8 and 6.1.1.4'
O O 0.0106 0.0060 'International Tables Vol C Tables 4.2.6.8 and 6.1.1.4'
F F 0.0171 0.0103 'International Tables Vol C Tables 4.2.6.8 and 6.1.1.4'
S S 0.1246 0.1234 'International Tables Vol C Tables 4.2.6.8 and 6.1.1.4'
Cl Cl 0.1484 0.1585 'International Tables Vol C Tables 4.2.6.8 and 6.1.1.4'
Au Au -2.0133 8.8022 'International Tables Vol C Tables 4.2.6.8 and 6.1.1.4'

loop_
_geom_angle_atom_site_label_1
_geom_angle_atom_site_label_2
_geom_angle_atom_site_label_3
_geom_angle
C11 Au1 N22 179.5(3)
C11 Au1 Cl12 90.4(2)
N22 Au1 Cl12 89.96(18)
C11 Au1 Cl11 88.7(2)
N22 Au1 Cl11 90.94(18)
Cl12 Au1 Cl11 179.01(7)
C41 Au2 N31 176.9(3)
C41 Au2 Cl21 89.6(2)
N31 Au2 Cl21 90.67(19)
C41 Au2 Cl22 88.5(2)
N31 Au2 Cl22 91.28(19)
Cl21 Au2 Cl22 178.04(8)
C61 Au3 N51 177.2(3)
C61 Au3 Cl31 88.7(3)
N51 Au3 Cl31 89.5(2)
C61 Au3 Cl32 90.7(3)
N51 Au3 Cl32 91.0(2)
Cl31 Au3 Cl32 178.24(10)
C21 N22 C25 117.8(6)
C21 N22 Au1 120.6(5)
C25 N22 Au1 121.5(5)
C35 N31 C201 117.2(6)
C35 N31 Au2 120.4(5)
C201 N31 Au2 122.2(5)
C41 N42 C44 108.2(8)
C41 N42 C43 126.6(7)
C44 N42 C43 125.1(7)
N41 C41 N42 109.4(6)
N41 C41 Au2 127.9(6)
N42 C41 Au2 122.7(6)
N12 C11 N11 110.0(6)
N12 C11 Au1 125.9(6)
N11 C11 Au1 124.0(5)
C55 N51 C51 117.1(7)
C55 N51 Au3 122.6(6)
C51 N51 Au3 120.4(6)
N31 C201 C32 122.6(7)
N31 C201 H21A 118.7
C32 C201 H21A 118.7
N62 C61 N61 111.4(7)
N62 C61 Au3 122.6(7)
N61 C61 Au3 125.9(6)
C11 N11 C14 108.5(7)
C11 N11 C12 128.1(6)
C14 N11 C12 123.4(7)
C11 N12 C19 108.8(7)
C11 N12 C13 126.5(7)
C19 N12 C13 124.7(7)
C21 C22 C23 120.1(7)
C21 C22 H22A 120.0
C23 C22 H22A 120.0
C52 C51 N51 122.1(8)
C52 C51 H51A 118.9
N51 C51 H51A 118.9
C61 N62 C69 109.0(9)
C61 N62 C63 127.7(9)
C69 N62 C63 123.3(9)
C44 C49 C48 123.5(9)
C44 C49 N41 106.8(8)
C48 C49 N41 129.6(9)
N22 C25 C24 122.3(7)
N22 C25 H25A 118.8
C24 C25 H25A 118.8
N52 C53 C54 122.8(8)
N52 C53 C52 122.3(8)
C54 C53 C52 114.9(8)
N21 C23 C24 123.0(7)
N21 C23 C22 120.8(7)
C24 C23 C22 116.2(7)
N22 C21 C22 123.5(7)
N22 C21 H21B 118.2
C22 C21 H21B 118.2
C25 C24 C23 120.1(7)
C25 C24 H24A 120.0
C23 C24 H24A 120.0
N32 C33 C32 122.1(7)
N32 C33 C34 122.3(7)
C32 C33 C34 115.6(7)
C41 N41 C49 108.4(7)
C41 N41 C42 127.3(7)
C49 N41 C42 124.3(8)
N31 C35 C34 124.2(7)
N31 C35 H35A 117.9
C34 C35 H35A 117.9
C23 N21 C26 121.1(7)
C23 N21 C27 120.6(7)
C26 N21 C27 118.3(7)
C53 N52 C57 122.3(8)
C53 N52 C56 121.1(7)
C57 N52 C56 116.5(7)
N51 C55 C54 124.1(8)
N51 C55 H55A 118.0
C54 C55 H55A 118.0
C55 C54 C53 120.8(8)
C55 C54 H54A 119.6
C53 C54 H54A 119.6
C51 C52 C53 120.9(8)
C51 C52 H52A 119.6
C53 C52 H52A 119.6
C201 C32 C33 120.7(7)
C201 C32 H32A 119.6
C33 C32 H32A 119.6
C65 C64 C69 121.2(13)
C65 C64 N61 131.8(14)
C69 C64 N61 107.0(9)
C35 C34 C33 119.6(8)
C35 C34 H34A 120.2
C33 C34 H34A 120.2
C49 C44 C45 121.6(9)
C49 C44 N42 107.2(8)
C45 C44 N42 131.2(10)
C61 N61 C64 106.8(9)
C61 N61 C62 128.9(8)
C64 N61 C62 124.3(10)
C19 C14 C15 122.2(8)
C19 C14 N11 106.5(7)
C15 C14 N11 131.3(9)
N11 C12 H12A 109.5
N11 C12 H12B 109.5
H12A C12 H12B 109.5
N11 C12 H12C 109.5
H12A C12 H12C 109.5
H12B C12 H12C 109.5
N52 C56 H56A 109.5
N52 C56 H56B 109.5
H56A C56 H56B 109.5
N52 C56 H56C 109.5
H56A C56 H56C 109.5
H56B C56 H56C 109.5
C16 C15 C14 115.1(10)
C16 C15 H15A 122.5
C14 C15 H15A 122.5
N12 C13 H13A 109.5
N12 C13 H13B 109.5
H13A C13 H13B 109.5
N12 C13 H13C 109.5
H13A C13 H13C 109.5
H13B C13 H13C 109.5
C49 C48 C47 115.1(10)
C49 C48 H48A 122.4
C47 C48 H48A 122.4
N41 C42 H42A 109.5
N41 C42 H42B 109.5
H42A C42 H42B 109.5
N41 C42 H42C 109.5
H42A C42 H42C 109.5
H42B C42 H42C 109.5
C15 C16 C17 122.2(9)
C15 C16 H16A 118.9
C17 C16 H16A 118.9
C14 C19 C18 123.3(8)
C14 C19 N12 106.1(7)
C18 C19 N12 130.6(9)
C17 C18 C19 114.6(10)
C17 C18 H18A 122.7
C19 C18 H18A 122.7
C18 C17 C16 122.7(8)
C18 C17 H17A 118.7
C16 C17 H17A 118.7
C33 N32 C37 121.2(7)
C33 N32 C36 120.3(7)
C37 N32 C36 118.5(7)
N32 C37 H37A 109.5
N32 C37 H37B 109.5
H37A C37 H37B 109.5
N32 C37 H37C 109.5
H37A C37 H37C 109.5
H37B C37 H37C 109.5
N32 C36 H36A 109.5
N32 C36 H36B 109.5
H36A C36 H36B 109.5
N32 C36 H36C 109.5
H36A C36 H36C 109.5
H36B C36 H36C 109.5
N21 C27 H27A 109.5
N21 C27 H27B 109.5
H27A C27 H27B 109.5
N21 C27 H27C 109.5
H27A C27 H27C 109.5
H27B C27 H27C 109.5
N42 C43 H43A 109.5
N42 C43 H43B 109.5
H43A C43 H43B 109.5
N42 C43 H43C 109.5
H43A C43 H43C 109.5
H43B C43 H43C 109.5
N21 C26 H26A 109.5
N21 C26 H26B 109.5
H26A C26 H26B 109.5
N21 C26 H26C 109.5
H26A C26 H26C 109.5
H26B C26 H26C 109.5
C46 C45 C44 116.0(10)
C46 C45 H45A 122.0
C44 C45 H45A 122.0
C45 C46 C47 122.3(9)
C45 C46 H46A 118.9
C47 C46 H46A 118.9
C46 C47 C48 121.5(9)
C46 C47 H47A 119.3
C48 C47 H47A 119.3
N52 C57 H57A 109.5
N52 C57 H57B 109.5
H57A C57 H57B 109.5
N52 C57 H57C 109.5
H57A C57 H57C 109.5
H57B C57 H57C 109.5
N62 C69 C68 131.4(14)
N62 C69 C64 105.9(9)
C68 C69 C64 122.7(13)
N61 C62 H62A 109.5
N61 C62 H62B 109.5
H62A C62 H62B 109.5
N61 C62 H62C 109.5
H62A C62 H62C 109.5
H62B C62 H62C 109.5
O101 S1 O103 115.6(10)
O101 S1 O102 121.3(13)
O103 S1 O102 108.5(7)
O101 S1 C101 97.6(10)
O103 S1 C101 108.2(8)
O102 S1 C101 103.6(7)
C67 C68 C69 114.4(18)
C67 C68 H68A 122.8
C69 C68 H68A 122.8
N62 C63 H63A 109.5
N62 C63 H63B 109.5
H63A C63 H63B 109.5
N62 C63 H63C 109.5
H63A C63 H63C 109.5
H63B C63 H63C 109.5
C64 C65 C66 112.9(17)
C64 C65 H65A 123.5
C66 C65 H65A 123.5
C67 C66 C65 125.2(16)
C67 C66 H66A 117.4
C65 C66 H66A 117.4
F103 C101 F102 113.8(17)
F103 C101 F101 107.9(15)
F102 C101 F101 106.6(16)
F103 C101 S1 111.9(13)
F102 C101 S1 112.4(13)
F101 C101 S1 103.5(14)
C66 C67 C68 123.4(14)
C66 C67 H67A 118.3
C68 C67 H67A 118.3

loop_
_geom_bond_atom_site_label_1
_geom_bond_atom_site_label_2
_geom_bond_distance
Au1 C11 2.018(7)
Au1 N22 2.051(6)
Au1 Cl12 2.265(2)
Au1 Cl11 2.265(2)
Au2 C41 2.000(7)
Au2 N31 2.056(6)
Au2 Cl21 2.266(2)
Au2 Cl22 2.273(2)
Au3 C61 2.024(7)
Au3 N51 2.045(6)
Au3 Cl31 2.257(2)
Au3 Cl32 2.279(2)
N22 C21 1.345(10)
N22 C25 1.354(10)
N31 C35 1.341(10)
N31 C201 1.359(10)
N42 C41 1.351(11)
N42 C44 1.400(11)
N42 C43 1.466(12)
C41 N41 1.328(11)
C11 N12 1.307(10)
C11 N11 1.344(10)
N51 C55 1.339(11)
N51 C51 1.375(12)
C201 C32 1.367(12)
C201 H21A 0.9500
C61 N62 1.324(11)
C61 N61 1.328(12)
N11 C14 1.395(10)
N11 C12 1.477(11)
N12 C19 1.416(10)
N12 C13 1.474(11)
C22 C21 1.345(11)
C22 C23 1.430(11)
C22 H22A 0.9500
C51 C52 1.369(13)
C51 H51A 0.9500
N62 C69 1.377(14)
N62 C63 1.474(17)
C49 C44 1.360(14)
C49 C48 1.380(14)
C49 N41 1.416(11)
C25 C24 1.383(11)
C25 H25A 0.9500
C53 N52 1.332(11)
C53 C54 1.418(12)
C53 C52 1.420(12)
C23 N21 1.346(10)
C23 C24 1.395(11)
C21 H21B 0.9500
C24 H24A 0.9500
C33 N32 1.345(10)
C33 C32 1.397(12)
C33 C34 1.440(11)
N41 C42 1.452(13)
C35 C34 1.345(11)
C35 H35A 0.9500
N21 C26 1.458(12)
N21 C27 1.475(12)
N52 C57 1.452(12)
N52 C56 1.469(13)
C55 C54 1.352(12)
C55 H55A 0.9500
C54 H54A 0.9500
C52 H52A 0.9500
C32 H32A 0.9500
C64 C65 1.401(16)
C64 C69 1.403(19)
C64 N61 1.404(13)
C34 H34A 0.9500
C44 C45 1.399(13)
N61 C62 1.461(14)
C14 C19 1.382(13)
C14 C15 1.388(12)
C12 H12A 0.9800
C12 H12B 0.9800
C12 H12C 0.9800
C56 H56A 0.9800
C56 H56B 0.9800
C56 H56C 0.9800
C15 C16 1.376(15)
C15 H15A 0.9500
C13 H13A 0.9800
C13 H13B 0.9800
C13 H13C 0.9800
C48 C47 1.398(15)
C48 H48A 0.9500
C42 H42A 0.9800
C42 H42B 0.9800
C42 H42C 0.9800
C16 C17 1.408(16)
C16 H16A 0.9500
C19 C18 1.385(12)
C18 C17 1.371(14)
C18 H18A 0.9500
C17 H17A 0.9500
N32 C37 1.448(10)
N32 C36 1.466(11)
C37 H37A 0.9800
C37 H37B 0.9800
C37 H37C 0.9800
C36 H36A 0.9800
C36 H36B 0.9800
C36 H36C 0.9800
C27 H27A 0.9800
C27 H27B 0.9800
C27 H27C 0.9800
C43 H43A 0.9800
C43 H43B 0.9800
C43 H43C 0.9800
C26 H26A 0.9800
C26 H26B 0.9800
C26 H26C 0.9800
C45 C46 1.369(16)
C45 H45A 0.9500
C46 C47 1.395(17)
C46 H46A 0.9500
C47 H47A 0.9500
C57 H57A 0.9800
C57 H57B 0.9800
C57 H57C 0.9800
C69 C68 1.403(15)
C62 H62A 0.9800
C62 H62B 0.9800
C62 H62C 0.9800
S1 O101 1.434(13)
S1 O103 1.443(10)
S1 O102 1.474(8)
S1 C101 1.783(18)
C68 C67 1.37(3)
C68 H68A 0.9500
C63 H63A 0.9800
C63 H63B 0.9800
C63 H63C 0.9800
C65 C66 1.41(3)
C65 H65A 0.9500
F103 C101 1.26(2)
F102 C101 1.283(18)
F101 C101 1.40(2)
C66 C67 1.32(4)
C66 H66A 0.9500
C67 H67A 0.9500

loop_
_geom_torsion_atom_site_label_1
_geom_torsion_atom_site_label_2
_geom_torsion_atom_site_label_3
_geom_torsion_atom_site_label_4
_geom_torsion
C11 Au1 N22 C21 36(33)
Cl12 Au1 N22 C21 -111.0(6)
Cl11 Au1 N22 C21 68.6(6)
C11 Au1 N22 C25 -147(38)
Cl12 Au1 N22 C25 66.6(6)
Cl11 Au1 N22 C25 -113.8(6)
C41 Au2 N31 C35 24(6)
Cl21 Au2 N31 C35 118.5(6)
Cl22 Au2 N31 C35 -61.3(6)
C41 Au2 N31 C201 -152(5)
Cl21 Au2 N31 C201 -57.7(6)
Cl22 Au2 N31 C201 122.4(6)
C44 N42 C41 N41 0.7(9)
C43 N42 C41 N41 -176.4(9)
C44 N42 C41 Au2 -177.7(6)
C43 N42 C41 Au2 5.3(12)
N31 Au2 C41 N41 166(5)
Cl21 Au2 C41 N41 71.8(8)
Cl22 Au2 C41 N41 -108.2(8)
N31 Au2 C41 N42 -16(6)
Cl21 Au2 C41 N42 -110.1(7)
Cl22 Au2 C41 N42 69.8(7)
N22 Au1 C11 N12 144(33)
Cl12 Au1 C11 N12 -69.2(7)
Cl11 Au1 C11 N12 111.2(7)
N22 Au1 C11 N11 -33(33)
Cl12 Au1 C11 N11 113.6(6)
Cl11 Au1 C11 N11 -65.9(6)
C61 Au3 N51 C55 18(7)
Cl31 Au3 N51 C55 69.6(7)
Cl32 Au3 N51 C55 -108.8(7)
C61 Au3 N51 C51 -162(6)
Cl31 Au3 N51 C51 -110.1(7)
Cl32 Au3 N51 C51 71.6(7)
C35 N31 C201 C32 0.3(13)
Au2 N31 C201 C32 176.6(7)
N51 Au3 C61 N62 -22(7)
Cl31 Au3 C61 N62 -73.3(8)
Cl32 Au3 C61 N62 105.1(8)
N51 Au3 C61 N61 153(6)
Cl31 Au3 C61 N61 101.6(8)
Cl32 Au3 C61 N61 -80.0(8)
N12 C11 N11 C14 -0.7(9)
Au1 C11 N11 C14 176.8(6)
N12 C11 N11 C12 -179.9(8)
Au1 C11 N11 C12 -2.4(11)
N11 C11 N12 C19 0.6(9)
Au1 C11 N12 C19 -176.8(6)
N11 C11 N12 C13 -179.4(8)
Au1 C11 N12 C13 3.1(12)
C55 N51 C51 C52 -1.0(14)
Au3 N51 C51 C52 178.7(8)
N61 C61 N62 C69 0.3(11)
Au3 C61 N62 C69 175.9(7)
N61 C61 N62 C63 178.4(11)
Au3 C61 N62 C63 -6.0(15)
C21 N22 C25 C24 -0.2(12)
Au1 N22 C25 C24 -177.9(6)
C21 C22 C23 N21 -177.9(7)
C21 C22 C23 C24 2.0(11)
C25 N22 C21 C22 -0.1(12)
Au1 N22 C21 C22 177.6(6)
C23 C22 C21 N22 -0.9(12)
N22 C25 C24 C23 1.5(12)
N21 C23 C24 C25 177.6(7)
C22 C23 C24 C25 -2.3(11)
N42 C41 N41 C49 0.0(10)
Au2 C41 N41 C49 178.2(6)
N42 C41 N41 C42 177.6(11)
Au2 C41 N41 C42 -4.2(15)
C44 C49 N41 C41 -0.7(10)
C48 C49 N41 C41 -178.1(10)
C44 C49 N41 C42 -178.4(11)
C48 C49 N41 C42 4.2(17)
C201 N31 C35 C34 -0.5(13)
Au2 N31 C35 C34 -176.9(7)
C24 C23 N21 C26 -174.6(8)
C22 C23 N21 C26 5.3(11)
C24 C23 N21 C27 6.1(12)
C22 C23 N21 C27 -174.0(8)
C54 C53 N52 C57 1.6(13)
C52 C53 N52 C57 -177.8(9)
C54 C53 N52 C56 177.1(8)
C52 C53 N52 C56 -2.4(13)
C51 N51 C55 C54 -1.0(13)
Au3 N51 C55 C54 179.3(7)
N51 C55 C54 C53 -0.1(14)
N52 C53 C54 C55 -176.6(8)
C52 C53 C54 C55 2.9(12)
N51 C51 C52 C53 4.0(16)
N52 C53 C52 C51 174.7(9)
C54 C53 C52 C51 -4.8(13)
N31 C201 C32 C33 -0.1(14)
N32 C33 C32 C201 179.5(8)
C34 C33 C32 C201 0.1(12)
N31 C35 C34 C33 0.4(13)
N32 C33 C34 C35 -179.7(8)
C32 C33 C34 C35 -0.2(12)
C48 C49 C44 C45 -1.5(15)
N41 C49 C44 C45 -179.1(8)
C48 C49 C44 N42 178.7(9)
N41 C49 C44 N42 1.1(10)
C41 N42 C44 C49 -1.1(9)
C43 N42 C44 C49 176.0(9)
C41 N42 C44 C45 179.1(9)
C43 N42 C44 C45 -3.8(14)
N62 C61 N61 C64 -0.2(11)
Au3 C61 N61 C64 -175.6(7)
N62 C61 N61 C62 -177.6(10)
Au3 C61 N61 C62 7.0(15)
C65 C64 N61 C61 -178.8(11)
C69 C64 N61 C61 -0.1(11)
C65 C64 N61 C62 -1.2(18)
C69 C64 N61 C62 177.6(10)
C11 N11 C14 C19 0.4(9)
C12 N11 C14 C19 179.7(7)
C11 N11 C14 C15 -179.5(9)
C12 N11 C14 C15 -0.2(14)
C19 C14 C15 C16 0.0(14)
N11 C14 C15 C16 179.9(9)
C44 C49 C48 C47 0.9(15)
N41 C49 C48 C47 178.0(9)
C14 C15 C16 C17 1.5(15)
C15 C14 C19 C18 -1.1(14)
N11 C14 C19 C18 179.0(8)
C15 C14 C19 N12 179.9(8)
N11 C14 C19 N12 -0.1(9)
C11 N12 C19 C14 -0.4(9)
C13 N12 C19 C14 179.7(8)
C11 N12 C19 C18 -179.3(9)
C13 N12 C19 C18 0.7(14)
C14 C19 C18 C17 0.5(14)
N12 C19 C18 C17 179.3(9)
C19 C18 C17 C16 1.1(15)
C15 C16 C17 C18 -2.2(16)
C32 C33 N32 C37 -6.7(12)
C34 C33 N32 C37 172.7(8)
C32 C33 N32 C36 173.6(8)
C34 C33 N32 C36 -7.0(12)
C49 C44 C45 C46 1.4(13)
N42 C44 C45 C46 -178.9(9)
C44 C45 C46 C47 -0.8(14)
C45 C46 C47 C48 0.3(16)
C49 C48 C47 C46 -0.4(15)
C61 N62 C69 C68 179.5(11)
C63 N62 C69 C68 1.3(18)
C61 N62 C69 C64 -0.3(11)
C63 N62 C69 C64 -178.6(11)
C65 C64 C69 N62 179.2(9)
N61 C64 C69 N62 0.3(11)
C65 C64 C69 C68 -0.7(16)
N61 C64 C69 C68 -179.7(10)
N62 C69 C68 C67 177.6(12)
C64 C69 C68 C67 -2.5(17)
C69 C64 C65 C66 1.1(15)
N61 C64 C65 C66 179.7(11)
C64 C65 C66 C67 2(2)
O101 S1 C101 F103 61.8(17)
O103 S1 C101 F103 -178.0(13)
O102 S1 C101 F103 -63.0(16)
O101 S1 C101 F102 -67.7(19)
O103 S1 C101 F102 52.5(17)
O102 S1 C101 F102 167.5(15)
O101 S1 C101 F101 177.7(15)
O103 S1 C101 F101 -62.1(12)
O102 S1 C101 F101 52.9(13)
C65 C66 C67 C68 -6(3)
C69 C68 C67 C66 6(2)
